data_4330517
loop_
_publ_author_name
'Nadia Marino'
'Susan K. Hanson'
'Peter M\"uller'
'Robert P. Doyle'

_publ_section_title
;
 Pyro without Fire: Synthesis, Structure, and Reactivity of a Dimeric
 Vanadyl Pyrophosphate Coordination Complex
;
_journal_name_full 'Inorganic Chemistry'
_journal_page_first 10077
_journal_page_last 10079
_journal_paper_doi 10.1021/ic3015767
_journal_volume 51
_journal_year 2012
_chemical_formula_moiety 'C20 H20 N4 O11 P2 V2, 3(H2 O)'
_chemical_formula_sum 'C20 H26 N4 O14 P2 V2'
_chemical_formula_weight 710.27
_chemical_name_systematic
; 
 ? 
;
_space_group_IT_number 15
_symmetry_cell_setting monoclinic
_symmetry_space_group_name_Hall '-C 2yc'
_symmetry_space_group_name_H-M 'C 1 2/c 1'
_atom_sites_solution_hydrogens geom
_atom_sites_solution_primary direct
_atom_sites_solution_secondary difmap
_audit_creation_method SHELXL-97
_cell_angle_alpha 90.00
_cell_angle_beta 102.586(3)
_cell_angle_gamma 90.00
_cell_formula_units_Z 4
_cell_length_a 11.0648(6)
_cell_length_b 12.3888(7)
_cell_length_c 20.0121(11)
_cell_measurement_reflns_used 5197
_cell_measurement_temperature 88(2)
_cell_measurement_theta_max 67.12
_cell_measurement_theta_min 4.53
_cell_volume 2677.3(3)
_computing_cell_refinement 'Bruker SAINT (Bruker, 2011)'
_computing_data_collection 'Bruker APEX2 (Bruker, 2011)'
_computing_data_reduction 'Bruker SAINT (Bruker, 2011)'
_computing_molecular_graphics 'SHELXL-97 (Sheldrick, 2008)'
_computing_publication_material 'Bruker SHELXTL(Bruker,2011)'
_computing_structure_refinement 'SHELXL-97 (Sheldrick, 2008)'
_computing_structure_solution 'SHELXS-97 (Sheldrick, 2008)'
_diffrn_ambient_temperature 88(2)
_diffrn_measured_fraction_theta_full 0.999
_diffrn_measured_fraction_theta_max 0.999
_diffrn_measurement_device_type 'Bruker APEX-II CCD'
_diffrn_measurement_method '\f and \w scans'
_diffrn_radiation_monochromator graphite
_diffrn_radiation_source 'fine-focus sealed tube'
_diffrn_radiation_type CuK\a
_diffrn_radiation_wavelength 1.54178
_diffrn_reflns_av_R_equivalents 0.0237
_diffrn_reflns_av_sigmaI/netI 0.0218
_diffrn_reflns_limit_h_max 12
_diffrn_reflns_limit_h_min -12
_diffrn_reflns_limit_k_max 14
_diffrn_reflns_limit_k_min -14
_diffrn_reflns_limit_l_max 23
_diffrn_reflns_limit_l_min -23
_diffrn_reflns_number 8048
_diffrn_reflns_theta_full 65.07
_diffrn_reflns_theta_max 65.07
_diffrn_reflns_theta_min 4.53
_exptl_absorpt_coefficient_mu 7.698
_exptl_absorpt_correction_T_max 0.9270
_exptl_absorpt_correction_T_min 0.6995
_exptl_absorpt_correction_type multi-scan
_exptl_absorpt_process_details 'SADABS SHELXL-97 (Sheldrick, 2008)'
_exptl_crystal_colour green
_exptl_crystal_density_diffrn 1.762
_exptl_crystal_description parallelepiped
_exptl_crystal_F_000 1448
_exptl_crystal_size_max 0.05
_exptl_crystal_size_mid 0.04
_exptl_crystal_size_min 0.01
_refine_diff_density_max 0.487
_refine_diff_density_min -0.381
_refine_diff_density_rms 0.068
_refine_ls_extinction_method none
_refine_ls_goodness_of_fit_ref 1.032
_refine_ls_hydrogen_treatment mixed
_refine_ls_matrix_type full
_refine_ls_number_parameters 206
_refine_ls_number_reflns 2287
_refine_ls_number_restraints 8
_refine_ls_restrained_S_all 1.031
_refine_ls_R_factor_all 0.0329
_refine_ls_R_factor_gt 0.0310
_refine_ls_shift/su_max 0.001
_refine_ls_shift/su_mean 0.000
_refine_ls_structure_factor_coef Fsqd
_refine_ls_weighting_details 'calc w=1/[\s^2^(Fo^2^)+(0.0531P)^2^+5.3451P] where P=(Fo^2^+2Fc^2^)/3'
_refine_ls_weighting_scheme calc
_refine_ls_wR_factor_gt 0.0858
_refine_ls_wR_factor_ref 0.0871
_reflns_number_gt 2156
_reflns_number_total 2287
_reflns_threshold_expression >2sigma(I)
_cod_data_source_file ic3015767_si_002_1.cif
_cod_data_source_block vpo22
_cod_database_code 4330517

loop_
_symmetry_equiv_pos_as_xyz
'x, y, z'
'-x, y, -z+1/2'
'x+1/2, y+1/2, z'
'-x+1/2, y+1/2, -z+1/2'
'-x, -y, -z'
'x, -y, z-1/2'
'-x+1/2, -y+1/2, -z'
'x+1/2, -y+1/2, z-1/2'

loop_
_atom_site_label
_atom_site_type_symbol
_atom_site_fract_x
_atom_site_fract_y
_atom_site_fract_z
_atom_site_U_iso_or_equiv
_atom_site_adp_type
_atom_site_occupancy
_atom_site_symmetry_multiplicity
_atom_site_calc_flag
_atom_site_refinement_flags
V1 V 0.81927(4) 0.56904(3) 0.673014(19) 0.01604(14) Uani 1 1 d .
O1 O 0.89117(15) 0.45541(14) 0.68233(8) 0.0217(4) Uani 1 1 d .
P1 P 0.94237(5) 0.71496(4) 0.80612(3) 0.01468(16) Uani 1 1 d .
O2 O 0.85170(14) 0.63362(13) 0.76495(8) 0.0178(4) Uani 1 1 d .
O3 O 1.05035(14) 0.65935(13) 0.85386(8) 0.0174(4) Uani 1 1 d .
O4 O 0.87925(15) 0.79674(13) 0.84143(8) 0.0205(4) Uani 1 1 d .
O5 O 1.0000 0.77991(17) 0.7500 0.0167(5) Uani 1 2 d S
C1 C 0.6894(2) 0.8037(2) 0.67034(12) 0.0211(5) Uani 1 1 d .
H1 H 0.7245 0.8024 0.7181 0.025 Uiso 1 1 calc R
C2 C 0.6323(2) 0.8974(2) 0.64214(13) 0.0240(5) Uani 1 1 d .
H2 H 0.6286 0.9593 0.6696 0.029 Uiso 1 1 calc R
C3 C 0.5809(2) 0.8984(2) 0.57277(14) 0.0278(6) Uani 1 1 d .
H3 H 0.5410 0.9616 0.5519 0.033 Uiso 1 1 calc R
C4 C 0.5873(2) 0.8072(2) 0.53367(13) 0.0256(6) Uani 1 1 d .
H4 H 0.5518 0.8067 0.4860 0.031 Uiso 1 1 calc R
C5 C 0.6473(2) 0.7162(2) 0.56597(12) 0.0195(5) Uani 1 1 d .
C6 C 0.6621(2) 0.6146(2) 0.52988(12) 0.0201(5) Uani 1 1 d .
C7 C 0.6009(2) 0.5950(2) 0.46235(13) 0.0278(6) Uani 1 1 d .
H7 H 0.5484 0.6482 0.4369 0.033 Uiso 1 1 calc R
C8 C 0.6179(2) 0.4970(2) 0.43314(13) 0.0316(6) Uani 1 1 d .
H8 H 0.5773 0.4821 0.3872 0.038 Uiso 1 1 calc R
C9 C 0.6941(3) 0.4207(2) 0.47107(14) 0.0299(6) Uani 1 1 d .
H9 H 0.7067 0.3527 0.4517 0.036 Uiso 1 1 calc R
C10 C 0.7517(2) 0.4451(2) 0.53761(13) 0.0244(5) Uani 1 1 d .
H10 H 0.8038 0.3922 0.5637 0.029 Uiso 1 1 calc R
N1 N 0.69765(17) 0.71473(16) 0.63381(10) 0.0179(4) Uani 1 1 d .
N2 N 0.73736(18) 0.54008(16) 0.56712(10) 0.0188(4) Uani 1 1 d .
O1W O 0.66134(15) 0.50365(14) 0.69238(9) 0.0222(4) Uani 1 1 d D
H1W H 0.611(2) 0.5321(19) 0.7121(15) 0.033 Uiso 1 1 d D
H2W H 0.641(3) 0.4397(10) 0.6847(16) 0.033 Uiso 1 1 d D
O2W O 0.86538(17) 0.23798(15) 0.65843(10) 0.0280(4) Uani 1 1 d D
H3W H 0.889(2) 0.3025(11) 0.6644(17) 0.042 Uiso 1 1 d D
H4W H 0.7893(11) 0.242(2) 0.6590(17) 0.042 Uiso 1 1 d D
O3W O 1.0000 0.1053(2) 0.7500 0.0286(6) Uani 1 2 d SD
H5W H 0.955(2) 0.1463(13) 0.7215(10) 0.043 Uiso 1 1 d D

loop_
_atom_site_aniso_label
_atom_site_aniso_U_11
_atom_site_aniso_U_22
_atom_site_aniso_U_33
_atom_site_aniso_U_23
_atom_site_aniso_U_13
_atom_site_aniso_U_12
V1 0.0170(2) 0.0138(2) 0.0162(2) -0.00093(14) 0.00116(16) -0.00089(15)
O1 0.0228(9) 0.0169(9) 0.0249(9) -0.0016(7) 0.0044(7) 0.0003(7)
P1 0.0153(3) 0.0128(3) 0.0154(3) -0.0006(2) 0.0019(2) 0.0007(2)
O2 0.0200(8) 0.0156(8) 0.0170(8) -0.0005(6) 0.0027(6) -0.0020(6)
O3 0.0176(8) 0.0182(8) 0.0158(8) 0.0006(6) 0.0023(6) 0.0040(6)
O4 0.0216(8) 0.0186(9) 0.0217(8) -0.0023(7) 0.0052(7) 0.0021(7)
O5 0.0181(11) 0.0132(11) 0.0189(11) 0.000 0.0040(9) 0.000
C1 0.0195(12) 0.0219(13) 0.0214(12) -0.0001(10) 0.0035(9) 0.0003(10)
C2 0.0231(12) 0.0200(13) 0.0299(13) -0.0010(10) 0.0077(10) 0.0017(10)
C3 0.0263(13) 0.0243(13) 0.0324(14) 0.0108(11) 0.0057(11) 0.0082(11)
C4 0.0244(13) 0.0323(15) 0.0197(12) 0.0063(11) 0.0037(10) 0.0031(11)
C5 0.0157(11) 0.0224(13) 0.0208(12) 0.0013(9) 0.0048(9) -0.0010(9)
C6 0.0158(11) 0.0265(13) 0.0183(11) 0.0020(10) 0.0040(9) -0.0014(10)
C7 0.0243(13) 0.0369(15) 0.0203(12) -0.0001(11) 0.0004(10) 0.0026(11)
C8 0.0302(14) 0.0414(17) 0.0204(13) -0.0079(12) -0.0006(11) -0.0027(12)
C9 0.0346(15) 0.0274(14) 0.0271(14) -0.0105(11) 0.0053(11) -0.0030(12)
C10 0.0257(13) 0.0213(13) 0.0256(13) -0.0044(10) 0.0046(10) -0.0021(10)
N1 0.0153(9) 0.0181(10) 0.0197(10) 0.0014(8) 0.0028(8) -0.0004(8)
N2 0.0181(10) 0.0201(10) 0.0179(10) -0.0015(8) 0.0031(8) -0.0025(8)
O1W 0.0209(9) 0.0170(9) 0.0309(10) -0.0057(7) 0.0107(7) -0.0053(7)
O2W 0.0270(9) 0.0209(10) 0.0379(10) -0.0055(8) 0.0105(8) -0.0020(8)
O3W 0.0292(14) 0.0196(13) 0.0399(15) 0.000 0.0142(12) 0.000

loop_
_atom_type_symbol
_atom_type_description
_atom_type_scat_dispersion_real
_atom_type_scat_dispersion_imag
_atom_type_scat_source
C C 0.0181 0.0091 'International Tables Vol C Tables 4.2.6.8 and 6.1.1.4'
H H 0.0000 0.0000 'International Tables Vol C Tables 4.2.6.8 and 6.1.1.4'
N N 0.0311 0.0180 'International Tables Vol C Tables 4.2.6.8 and 6.1.1.4'
O O 0.0492 0.0322 'International Tables Vol C Tables 4.2.6.8 and 6.1.1.4'
P P 0.2955 0.4335 'International Tables Vol C Tables 4.2.6.8 and 6.1.1.4'
V V 0.0687 2.1097 'International Tables Vol C Tables 4.2.6.8 and 6.1.1.4'

loop_
_geom_angle_atom_site_label_1
_geom_angle_atom_site_label_2
_geom_angle_atom_site_label_3
_geom_angle
_geom_angle_site_symmetry_1
_geom_angle_site_symmetry_3
O1 V1 O2 105.24(8) . .
O1 V1 O3 98.86(8) . 2_756
O2 V1 O3 91.66(6) . 2_756
O1 V1 O1W 93.04(8) . .
O2 V1 O1W 88.46(7) . .
O3 V1 O1W 167.63(7) 2_756 .
O1 V1 N2 93.44(8) . .
O2 V1 N2 160.71(7) . .
O3 V1 N2 90.12(7) 2_756 .
O1W V1 N2 85.77(7) . .
O1 V1 N1 166.10(8) . .
O2 V1 N1 88.49(7) . .
O3 V1 N1 82.56(7) 2_756 .
O1W V1 N1 85.07(7) . .
N2 V1 N1 72.70(7) . .
O4 P1 O3 113.22(9) . .
O4 P1 O2 112.48(9) . .
O3 P1 O2 111.89(9) . .
O4 P1 O5 106.63(10) . .
O3 P1 O5 106.62(7) . .
O2 P1 O5 105.34(8) . .
P1 O2 V1 137.43(10) . .
P1 O3 V1 126.93(9) . 2_756
P1 O5 P1 120.47(14) . 2_756
N1 C1 C2 123.3(2) . .
N1 C1 H1 118.4 . .
C2 C1 H1 118.4 . .
C3 C2 C1 118.0(2) . .
C3 C2 H2 121.0 . .
C1 C2 H2 121.0 . .
C2 C3 C4 120.0(2) . .
C2 C3 H3 120.0 . .
C4 C3 H3 120.0 . .
C3 C4 C5 118.4(2) . .
C3 C4 H4 120.8 . .
C5 C4 H4 120.8 . .
N1 C5 C4 121.9(2) . .
N1 C5 C6 114.5(2) . .
C4 C5 C6 123.7(2) . .
N2 C6 C7 121.7(2) . .
N2 C6 C5 115.6(2) . .
C7 C6 C5 122.7(2) . .
C8 C7 C6 118.9(3) . .
C8 C7 H7 120.6 . .
C6 C7 H7 120.6 . .
C7 C8 C9 119.6(2) . .
C7 C8 H8 120.2 . .
C9 C8 H8 120.2 . .
C10 C9 C8 118.7(3) . .
C10 C9 H9 120.6 . .
C8 C9 H9 120.6 . .
N2 C10 C9 122.9(2) . .
N2 C10 H10 118.6 . .
C9 C10 H10 118.6 . .
C1 N1 C5 118.4(2) . .
C1 N1 V1 124.66(16) . .
C5 N1 V1 116.04(15) . .
C10 N2 C6 118.3(2) . .
C10 N2 V1 121.09(17) . .
C6 N2 V1 120.44(16) . .
V1 O1W H1W 127.8(18) . .
V1 O1W H2W 123.7(18) . .
H1W O1W H2W 108.2(16) . .
H3W O2W H4W 103.3(15) . .

loop_
_geom_bond_atom_site_label_1
_geom_bond_atom_site_label_2
_geom_bond_distance
_geom_bond_site_symmetry_2
V1 O1 1.6077(17) .
V1 O2 1.9662(16) .
V1 O3 1.9902(16) 2_756
V1 O1W 2.0384(17) .
V1 N2 2.1457(19) .
V1 N1 2.286(2) .
P1 O4 1.4929(17) .
P1 O3 1.5223(16) .
P1 O2 1.5299(16) .
P1 O5 1.6211(12) .
O3 V1 1.9902(16) 2_756
O5 P1 1.6211(12) 2_756
C1 N1 1.336(3) .
C1 C2 1.382(4) .
C1 H1 0.9500 .
C2 C3 1.381(4) .
C2 H2 0.9500 .
C3 C4 1.385(4) .
C3 H3 0.9500 .
C4 C5 1.394(3) .
C4 H4 0.9500 .
C5 N1 1.351(3) .
C5 C6 1.478(3) .
C6 N2 1.353(3) .
C6 C7 1.395(4) .
C7 C8 1.377(4) .
C7 H7 0.9500 .
C8 C9 1.379(4) .
C8 H8 0.9500 .
C9 C10 1.378(4) .
C9 H9 0.9500 .
C10 N2 1.342(3) .
C10 H10 0.9500 .
O1W H1W 0.824(10) .
O1W H2W 0.830(10) .
O2W H3W 0.841(10) .
O2W H4W 0.846(10) .
O3W H5W 0.839(9) .

loop_
_geom_hbond_atom_site_label_D
_geom_hbond_atom_site_label_H
_geom_hbond_atom_site_label_A
_geom_hbond_distance_DH
_geom_hbond_distance_HA
_geom_hbond_distance_DA
_geom_hbond_angle_DHA
_geom_hbond_site_symmetry_A
O1W H1W O3W 0.824(10) 1.824(10) 2.646(2) 175(3) 3_455
O1W H2W O4 0.830(10) 1.846(10) 2.664(2) 169(3) 4_646
O2W H3W O1 0.841(10) 1.928(14) 2.740(2) 162(3) .
O2W H4W O4 0.846(10) 1.984(14) 2.804(2) 163(3) 4_646
O3W H5W O2W 0.839(9) 1.825(10) 2.663(2) 177(3) .
